data_2209488
loop_
_publ_author_name
'Zhou, Hua'
'Hu, Ning-Hai'
'Li, Zhi-Gang'
'Dou, Yan-Li'
'Xu, Jing-Wei'

_publ_section_title
;
 Methyclothiazide: a hydrogen-bonded layer structure
;
_journal_coeditor_code EZ2002
_journal_issue 7
_journal_name_full 'Acta Crystallographica Section E'
_journal_page_first o3009
_journal_page_last o3010
_journal_paper_doi 10.1107/S1600536806016977
_journal_volume 62
_journal_year 2006
_chemical_formula_iupac 'C9 H11 Cl2 N3 O4 S2'
_chemical_formula_moiety 'C9 H11 Cl2 N3 O4 S2'
_chemical_formula_sum 'C9 H11 Cl2 N3 O4 S2'
_chemical_formula_weight 360.23
_chemical_name_common methyclothiazide
_chemical_name_systematic
;
6-chloro-3-chloromethyl-3,4-dihydro-2-methyl-7-sulfamoyl-1,2,4-benzo-
thiadiazine 1,1-dioxide
;
_space_group_IT_number 61
_symmetry_cell_setting orthorhombic
_symmetry_space_group_name_Hall '-P 2ac 2ab'
_symmetry_space_group_name_H-M 'P b c a'
_atom_sites_solution_hydrogens geom
_atom_sites_solution_primary direct
_atom_sites_solution_secondary difmap
_cell_angle_alpha 90.00
_cell_angle_beta 90.00
_cell_angle_gamma 90.00
_cell_formula_units_Z 8
_cell_length_a 9.5251(5)
_cell_length_b 15.4476(8)
_cell_length_c 19.3226(11)
_cell_measurement_reflns_used 8375
_cell_measurement_temperature 187(2)
_cell_measurement_theta_max 26.01
_cell_measurement_theta_min 2.64
_cell_volume 2843.1(3)
_computing_cell_refinement SMART
_computing_data_collection 'SMART (Bruker, 1998)'
_computing_data_reduction 'SAINT (Bruker, 2003)'
_computing_molecular_graphics 'SHELXTL (Bruker, 1997)'
_computing_publication_material SHELXTL
_computing_structure_refinement 'SHELXL97 (Sheldrick, 1997)'
_computing_structure_solution 'SHELXS97 (Sheldrick, 1997)'
_diffrn_ambient_temperature 187.0(10)
_diffrn_measured_fraction_theta_full 0.995
_diffrn_measured_fraction_theta_max 0.995
_diffrn_measurement_device_type 'Bruker APEX CCD area-detector'
_diffrn_measurement_method '\f and \w'
_diffrn_radiation_monochromator graphite
_diffrn_radiation_source 'fine-focus sealed tube'
_diffrn_radiation_type MoK\a
_diffrn_radiation_wavelength 0.71073
_diffrn_reflns_av_R_equivalents 0.021
_diffrn_reflns_av_sigmaI/netI 0.015
_diffrn_reflns_limit_h_max 11
_diffrn_reflns_limit_h_min -11
_diffrn_reflns_limit_k_max 19
_diffrn_reflns_limit_k_min -19
_diffrn_reflns_limit_l_max 23
_diffrn_reflns_limit_l_min -19
_diffrn_reflns_number 14885
_diffrn_reflns_theta_full 26.0
_diffrn_reflns_theta_max 26.0
_diffrn_reflns_theta_min 2.6
_exptl_absorpt_coefficient_mu 0.765
_exptl_absorpt_correction_T_max 0.8491
_exptl_absorpt_correction_T_min 0.7464
_exptl_absorpt_correction_type multi-scan
_exptl_absorpt_process_details '(SAINT; Bruker, 2003)'
_exptl_crystal_colour colourless
_exptl_crystal_density_diffrn 1.683
_exptl_crystal_density_method 'not measured'
_exptl_crystal_description prism
_exptl_crystal_F_000 1472
_exptl_crystal_size_max 0.41
_exptl_crystal_size_mid 0.24
_exptl_crystal_size_min 0.22
_refine_diff_density_max 0.62
_refine_diff_density_min -0.52
_refine_ls_extinction_method none
_refine_ls_goodness_of_fit_ref 1.09
_refine_ls_hydrogen_treatment constr
_refine_ls_matrix_type full
_refine_ls_number_parameters 182
_refine_ls_number_reflns 2794
_refine_ls_number_restraints 0
_refine_ls_restrained_S_all 1.09
_refine_ls_R_factor_all 0.037
_refine_ls_R_factor_gt 0.035
_refine_ls_shift/su_max 0.001
_refine_ls_shift/su_mean 0.000
_refine_ls_structure_factor_coef Fsqd
_refine_ls_weighting_details 'calc w=1/[\s^2^(Fo^2^)+(0.0457P)^2^+2.8362P] where P=(Fo^2^+2Fc^2^)/3'
_refine_ls_weighting_scheme calc
_refine_ls_wR_factor_gt 0.091
_refine_ls_wR_factor_ref 0.092
_reflns_number_gt 2624
_reflns_number_total 2794
_reflns_threshold_expression I>2\s(I)
_cod_data_source_file ez2002.cif
_cod_data_source_block I
_cod_original_sg_symbol_Hall '-P 2ac 2ab '
_cod_database_code 2209488
_cod_database_fobs_code 2209488

loop_
_symmetry_equiv_pos_as_xyz
'x, y, z'
'-x+1/2, -y, z+1/2'
'-x, y+1/2, -z+1/2'
'x+1/2, -y+1/2, -z'
'-x, -y, -z'
'x-1/2, y, -z-1/2'
'x, -y-1/2, z-1/2'
'-x-1/2, y-1/2, z'

loop_
_atom_site_type_symbol
_atom_site_label
_atom_site_fract_x
_atom_site_fract_y
_atom_site_fract_z
_atom_site_U_iso_or_equiv
_atom_site_adp_type
_atom_site_calc_flag
_atom_site_refinement_flags
_atom_site_occupancy
C C1 0.7656(2) 0.82837(12) 0.38950(10) 0.0197(4) Uani d . 1
C C2 0.7237(2) 0.74982(13) 0.41979(10) 0.0196(4) Uani d . 1
C C3 0.8117(2) 0.67988(13) 0.42417(10) 0.0211(4) Uani d . 1
H H3 0.7788 0.6272 0.4437 0.025 Uiso calc R 1
C C4 0.9510(2) 0.68579(13) 0.39979(10) 0.0192(4) Uani d . 1
C C5 0.9928(2) 0.76498(13) 0.36990(10) 0.0196(4) Uani d . 1
C C6 0.9009(2) 0.83446(13) 0.36407(10) 0.0212(4) Uani d . 1
H H6 0.9313 0.8865 0.3425 0.025 Uiso calc R 1
C C7 1.1880(2) 0.62354(14) 0.39110(12) 0.0281(5) Uani d . 1
H H7 1.2332 0.6535 0.4312 0.034 Uiso calc R 1
C C8 1.2479(3) 0.53292(15) 0.38511(16) 0.0399(6) Uani d . 1
H H8A 1.2049 0.5028 0.3451 0.048 Uiso calc R 1
H H8B 1.2257 0.4995 0.4275 0.048 Uiso calc R 1
C C9 1.1568(3) 0.63932(19) 0.26241(14) 0.0495(7) Uani d . 1
H H9A 1.2091 0.5868 0.2505 0.074 Uiso calc R 1
H H9B 1.1673 0.6820 0.2253 0.074 Uiso calc R 1
H H9C 1.0572 0.6251 0.2681 0.074 Uiso calc R 1
Cl Cl1 0.55442(5) 0.73820(3) 0.45138(3) 0.02725(15) Uani d . 1
Cl Cl2 1.43385(7) 0.53842(4) 0.37383(5) 0.0560(2) Uani d . 1
N N1 0.51817(19) 0.89465(12) 0.33766(10) 0.0281(4) Uani d . 1
H H1A 0.5387 0.8769 0.2931 0.034 Uiso d . 1
H H1B 0.4554 0.8620 0.3606 0.034 Uiso d . 1
N N2 1.2120(2) 0.67555(12) 0.32766(10) 0.0289(4) Uani d . 1
N N3 1.03804(18) 0.61601(11) 0.40418(9) 0.0240(4) Uani d . 1
H H3A 1.0086 0.5697 0.4275 0.029 Uiso d . 1
O O1 0.73376(16) 0.98181(10) 0.34085(8) 0.0311(4) Uani d . 1
O O2 0.60838(18) 0.94607(10) 0.44876(8) 0.0323(4) Uani d . 1
O O3 1.17323(17) 0.82416(11) 0.27971(9) 0.0355(4) Uani d . 1
O O4 1.25153(16) 0.80704(10) 0.39927(8) 0.0302(4) Uani d . 1
S S1 0.65637(5) 0.92061(3) 0.38113(3) 0.02248(14) Uani d . 1
S S2 1.16733(5) 0.77609(3) 0.34291(3) 0.02285(14) Uani d . 1

loop_
_atom_site_aniso_label
_atom_site_aniso_U_11
_atom_site_aniso_U_22
_atom_site_aniso_U_33
_atom_site_aniso_U_12
_atom_site_aniso_U_13
_atom_site_aniso_U_23
C1 0.0190(9) 0.0157(9) 0.0243(10) 0.0021(8) -0.0013(7) -0.0013(7)
C2 0.0174(10) 0.0208(9) 0.0208(9) -0.0023(8) 0.0017(7) -0.0018(8)
C3 0.0228(10) 0.0178(9) 0.0228(9) -0.0023(8) 0.0008(8) 0.0015(7)
C4 0.0185(9) 0.0188(9) 0.0203(9) 0.0000(7) -0.0025(7) -0.0014(7)
C5 0.0154(9) 0.0216(10) 0.0219(9) -0.0007(8) 0.0003(7) 0.0001(7)
C6 0.0195(10) 0.0188(9) 0.0252(10) -0.0017(8) -0.0012(8) 0.0015(8)
C7 0.0220(10) 0.0235(11) 0.0388(12) 0.0050(9) 0.0019(9) 0.0034(9)
C8 0.0264(12) 0.0236(12) 0.0696(18) 0.0027(10) 0.0030(12) -0.0015(11)
C9 0.067(2) 0.0480(16) 0.0341(14) 0.0000(14) 0.0109(13) -0.0133(12)
Cl1 0.0195(3) 0.0269(3) 0.0354(3) -0.00072(19) 0.00791(19) 0.0017(2)
Cl2 0.0245(3) 0.0316(3) 0.1120(7) 0.0078(2) 0.0058(3) -0.0080(4)
N1 0.0199(9) 0.0320(10) 0.0324(10) 0.0025(8) 0.0009(7) 0.0025(8)
N2 0.0263(10) 0.0266(9) 0.0338(10) 0.0044(8) 0.0085(8) -0.0002(8)
N3 0.0217(9) 0.0179(8) 0.0323(9) 0.0013(7) 0.0024(7) 0.0031(7)
O1 0.0265(8) 0.0221(8) 0.0447(9) 0.0022(6) 0.0044(7) 0.0082(7)
O2 0.0394(10) 0.0255(8) 0.0321(8) 0.0079(7) 0.0047(7) -0.0037(6)
O3 0.0285(8) 0.0410(9) 0.0369(9) 0.0026(7) 0.0075(7) 0.0157(7)
O4 0.0195(7) 0.0284(8) 0.0428(9) -0.0036(6) -0.0027(7) 0.0004(7)
S1 0.0207(3) 0.0176(3) 0.0292(3) 0.00320(19) 0.00205(19) 0.00099(19)
S2 0.0163(3) 0.0237(3) 0.0286(3) 0.00057(18) 0.00289(19) 0.0051(2)

loop_
_atom_type_symbol
_atom_type_description
_atom_type_scat_dispersion_real
_atom_type_scat_dispersion_imag
_atom_type_scat_source
C C 0.0033 0.0016 'International Tables Vol C Tables 4.2.6.8 and 6.1.1.4'
H H 0.0000 0.0000 'International Tables Vol C Tables 4.2.6.8 and 6.1.1.4'
N N 0.0061 0.0033 'International Tables Vol C Tables 4.2.6.8 and 6.1.1.4'
O O 0.0106 0.0060 'International Tables Vol C Tables 4.2.6.8 and 6.1.1.4'
S S 0.1246 0.1234 'International Tables Vol C Tables 4.2.6.8 and 6.1.1.4'
Cl Cl 0.1484 0.1585 'International Tables Vol C Tables 4.2.6.8 and 6.1.1.4'

loop_
_geom_angle_atom_site_label_1
_geom_angle_atom_site_label_2
_geom_angle_atom_site_label_3
_geom_angle
C6 C1 C2 118.11(18)
C6 C1 S1 117.40(15)
C2 C1 S1 124.49(15)
C3 C2 C1 122.23(18)
C3 C2 Cl1 117.76(15)
C1 C2 Cl1 120.00(15)
C2 C3 C4 120.24(18)
C2 C3 H3 119.9
C4 C3 H3 119.9
N3 C4 C3 120.02(18)
N3 C4 C5 122.65(18)
C3 C4 C5 117.31(18)
C6 C5 C4 121.67(18)
C6 C5 S2 119.88(15)
C4 C5 S2 118.40(15)
C1 C6 C5 120.40(18)
C1 C6 H6 119.8
C5 C6 H6 119.8
N3 C7 N2 109.75(17)
N3 C7 C8 107.97(18)
N2 C7 C8 112.3(2)
N3 C7 H7 108.9
N2 C7 H7 108.9
C8 C7 H7 108.9
C7 C8 Cl2 109.76(17)
C7 C8 H8A 109.7
Cl2 C8 H8A 109.7
C7 C8 H8B 109.7
Cl2 C8 H8B 109.7
H8A C8 H8B 108.2
N2 C9 H9A 109.5
N2 C9 H9B 109.5
H9A C9 H9B 109.5
N2 C9 H9C 109.5
H9A C9 H9C 109.5
H9B C9 H9C 109.5
S1 N1 H1A 112.7
S1 N1 H1B 115.2
H1A N1 H1B 115.7
C9 N2 C7 116.5(2)
C9 N2 S2 114.87(17)
C7 N2 S2 108.97(14)
C4 N3 C7 121.56(17)
C4 N3 H3A 118.4
C7 N3 H3A 117.5
O1 S1 O2 118.52(10)
O1 S1 N1 107.58(10)
O2 S1 N1 106.36(10)
O1 S1 C1 106.20(9)
O2 S1 C1 108.87(9)
N1 S1 C1 109.08(10)
O3 S2 O4 116.95(10)
O3 S2 N2 109.19(10)
O4 S2 N2 107.91(10)
O3 S2 C5 110.03(10)
O4 S2 C5 109.72(9)
N2 S2 C5 101.97(10)

loop_
_geom_bond_atom_site_label_1
_geom_bond_atom_site_label_2
_geom_bond_distance
C1 C6 1.383(3)
C1 C2 1.405(3)
C1 S1 1.771(2)
C2 C3 1.370(3)
C2 Cl1 1.7334(19)
C3 C4 1.411(3)
C3 H3 0.9500
C4 N3 1.363(3)
C4 C5 1.410(3)
C5 C6 1.390(3)
C5 S2 1.750(2)
C6 H6 0.9500
C7 N3 1.456(3)
C7 N2 1.483(3)
C7 C8 1.516(3)
C7 H7 1.0000
C8 Cl2 1.787(3)
C8 H8A 0.9900
C8 H8B 0.9900
C9 N2 1.477(3)
C9 H9A 0.9800
C9 H9B 0.9800
C9 H9C 0.9800
N1 S1 1.6122(19)
N1 H1A 0.9246
N1 H1B 0.8990
N2 S2 1.6370(19)
N3 H3A 0.8907
O1 S1 1.4293(16)
O2 S1 1.4394(16)
O3 S2 1.4305(16)
O4 S2 1.4346(16)

loop_
_geom_hbond_atom_site_label_D
_geom_hbond_atom_site_label_H
_geom_hbond_atom_site_label_A
_geom_hbond_site_symmetry_A
_geom_hbond_distance_DH
_geom_hbond_distance_HA
_geom_hbond_distance_DA
_geom_hbond_angle_DHA
_geom_hbond_publ_flag
N1 H1A O3 6_556 0.92 2.07 2.917(2) 152 y
N1 H1B O4 1_455 0.90 2.25 3.114(2) 162 y
N3 H3A O2 8_755 0.89 2.25 3.095(2) 158 y

loop_
_cod_related_entry_id
_cod_related_entry_database
_cod_related_entry_code
1 ChemSpider 3978
